data_7711645
loop_
_publ_author_name
'Velazquez-Garcia, Jose de Jesus'
'Basuroy, Krishnayan'
'Storozhuk, Darina'
'Wong, Joanne'
'Demeshko, Serhiy'
'Meyer, Franc'
'Henning, Robert'
'Techert, Simone'

_publ_section_title
;
 Short- <i>vs</i>. long-range elastic distortion: structural dynamics of a
 [2 \\times 2] tetrairon(II) spin crossover grid complex observed by
 time-resolved X-Ray crystallography.
;
_journal_name_full 'Dalton transactions (Cambridge, England : 2003)'
_journal_paper_doi 10.1039/d2dt02638d
_journal_year 2022
_chemical_formula_moiety 'C96 H68 Fe4 N24, 4(B F4), 2(C2 H3 N)'
_chemical_formula_sum 'C100 H74 B4 F16 Fe4 N26'
_chemical_formula_weight 2210.49
_space_group_crystal_system monoclinic
_space_group_IT_number 15
_space_group_name_Hall '-C 2yc'
_space_group_name_H-M_alt 'C 1 2/c 1'
_atom_sites_solution_hydrogens geom
_atom_sites_solution_primary direct
_audit_creation_date 2022-08-04
_audit_creation_method
;
Olex2 1.2
(compiled 2015.01.26 svn.r3151 for OlexSys, GUI svn.r4998)
;
_audit_update_record
;
2022-08-06 deposited with the CCDC.	2022-10-04 downloaded from the CCDC.
;
_cell_angle_alpha 90
_cell_angle_beta 121.33(3)
_cell_angle_gamma 90
_cell_formula_units_Z 4
_cell_length_a 30.967(6)
_cell_length_b 12.821(3)
_cell_length_c 27.261(5)
_cell_measurement_reflns_used 2916
_cell_measurement_temperature 100.00
_cell_measurement_theta_max 25.452
_cell_measurement_theta_min 1.791
_cell_volume 9245(4)
_computing_molecular_graphics 'Olex2 (Dolomanov et al., 2009)'
_computing_publication_material 'Olex2 (Dolomanov et al., 2009)'
_computing_structure_refinement 'ShelXL (Sheldrick, 2008)'
_diffrn_ambient_temperature 100.00
_diffrn_measured_fraction_theta_full 0.923
_diffrn_measured_fraction_theta_max 0.923
_diffrn_measurement_device_type 'Standard Huber 515.2 kappa model (APS 14 ID Beamline)'
_diffrn_measurement_method '\f scan'
_diffrn_radiation_type Synchrotron
_diffrn_radiation_wavelength 0.82656
_diffrn_reflns_av_R_equivalents 0.054
_diffrn_reflns_av_unetI/netI 0.0481
_diffrn_reflns_Laue_measured_fraction_full 0.923
_diffrn_reflns_Laue_measured_fraction_max 0.923
_diffrn_reflns_number 5058
_diffrn_reflns_point_group_measured_fraction_full 0.923
_diffrn_reflns_point_group_measured_fraction_max 0.923
_diffrn_reflns_theta_full 25.493
_diffrn_reflns_theta_max 25.493
_diffrn_reflns_theta_min 2.034
_diffrn_source 'undulator radiation'
_exptl_absorpt_coefficient_mu 1.076
_exptl_absorpt_correction_type none
_exptl_absorpt_process_details 'Wavelength normalisation made by Precognition software'
_exptl_crystal_colour black
_exptl_crystal_density_diffrn 1.588
_exptl_crystal_density_method 'not measured'
_exptl_crystal_description block
_exptl_crystal_F_000 4496
_exptl_crystal_size_max 0.5
_exptl_crystal_size_mid 0.49
_exptl_crystal_size_min 0.29
_refine_diff_density_max 0.373
_refine_diff_density_min -0.442
_refine_diff_density_rms 0.102
_refine_ls_extinction_method none
_refine_ls_goodness_of_fit_ref 1.363
_refine_ls_hydrogen_treatment constr
_refine_ls_matrix_type full
_refine_ls_number_parameters 725
_refine_ls_number_reflns 5058
_refine_ls_number_restraints 463
_refine_ls_restrained_S_all 1.313
_refine_ls_R_factor_all 0.1564
_refine_ls_R_factor_gt 0.1163
_refine_ls_shift/su_max 0.000
_refine_ls_shift/su_mean 0.000
_refine_ls_structure_factor_coef Fsqd
_refine_ls_weighting_details 'w=1/[\s^2^(Fo^2^)+(0.1274P)^2^+43.2915P] where P=(Fo^2^+2Fc^2^)/3'
_refine_ls_weighting_scheme calc
_refine_ls_wR_factor_gt 0.2720
_refine_ls_wR_factor_ref 0.2920
_reflns_Friedel_coverage 0.000
_reflns_number_gt 4168
_reflns_number_total 5058
_reflns_threshold_expression 'I > 2\s(I)'
_cod_data_source_file d2dt02638d2.cif
_cod_data_source_block fe4_800ns
_cod_database_code 7711645
_shelx_space_group_comment
;
The symmetry employed for this shelxl refinement is uniquely defined
by the following loop, which should always be used as a source of
symmetry information in preference to the above space-group names.
They are only intended as comments.
;
_shelx_estimated_absorpt_t_max 0.817
_shelx_estimated_absorpt_t_min 0.713
_exptl_absorpt_special_details
'Wavelength normalisation process includes the overall absorption and the wavelength-dependent response of the detector'
_olex2_refinement_description
;
1. Fixed Uiso
 At 1.2 times of:
  All C(H) groups
 At 1.5 times of:
  All C(H,H,H) groups
2. Restrained distances
 F6-F7 \\sim F6-F8 \\sim F6-F5 \\sim F7-F8 \\sim F7-F5 \\sim F8-F5
 with sigma of 0.04
 B2-F6 \\sim B2-F7 \\sim B2-F8 \\sim B2-F5
 with sigma of 0.02
 F12-F9 \\sim F12-F10 \\sim F12-F11 \\sim F9-F11 \\sim F10-F11
 with sigma of 0.04
 B3-F12 \\sim B3-F9 \\sim B3-F10 \\sim B3-F11
 with sigma of 0.02
3. Uiso/Uaniso restraints and constraints
F6 \\sim B2 \\sim F7 \\sim F8 \\sim F5: within 1.7A with sigma of 0.01 and
sigma for terminal atoms of 0.01
C50 \\sim C49 \\sim N13: within 1.7A with sigma of 0.01 and sigma for terminal
atoms of 0.01
F10 \\sim B3 \\sim F12 \\sim F9 \\sim F11: within 2A with sigma of 0.01 and
sigma for terminal atoms of 0.02
4. Rigid body (RIGU) restrains
 C46, C47, C48, N12, C44, C45
 with sigma for 1-2 distances of 0.01 and sigma for 1-3 distances of 0.01
 C43, C42, C41, C40, C39, N11
 with sigma for 1-2 distances of 0.01 and sigma for 1-3 distances of 0.01
 C38, C36, C35, N9, N10, C37
 with sigma for 1-2 distances of 0.01 and sigma for 1-3 distances of 0.01
 C34, N8, C30, C31, C32, C33
 with sigma for 1-2 distances of 0.01 and sigma for 1-3 distances of 0.01
 N7, C29, C28, C27, C26, C25
 with sigma for 1-2 distances of 0.01 and sigma for 1-3 distances of 0.01
 N1, C1, C2, C3, C4, C5
 with sigma for 1-2 distances of 0.01 and sigma for 1-3 distances of 0.01
 N2, C6, C7, C8, C9, C10
 with sigma for 1-2 distances of 0.01 and sigma for 1-3 distances of 0.01
 C11, C12, C13, C14, N4, N3
 with sigma for 1-2 distances of 0.01 and sigma for 1-3 distances of 0.01
 N5, C15, C16, C17, C18, C19
 with sigma for 1-2 distances of 0.01 and sigma for 1-3 distances of 0.01
 C20, C21, C22, C23, C24, N6
 with sigma for 1-2 distances of 0.01 and sigma for 1-3 distances of 0.01
5. Others
 Sof(B3)=Sof(F12)=Sof(F9)=Sof(F10)=Sof(F11)=1-FVAR(1)
 Sof(F6)=Sof(F7)=Sof(F8)=Sof(F5)=Sof(B2)=FVAR(1)
6.a Aromatic/amide H refined with riding coordinates:
 C1(H1), C9(H9), C7(H7), C33(H33), C25(H25), C28(H28), C32(H32), C31(H31),
 C18(H18), C16(H16), C48(H48), C24(H24), C4(H4), C2(H2), C8(H8), C3(H3),
 C26(H26), C27(H27), C23(H23), C47(H47), C42(H42), C22(H22), C17(H17), C40(H40),
  C21(H21), C45(H45), C46(H46), C41(H41)
6.b Idealised Me refined as rotating group:
 C13(H13A,H13B,H13C), C37(H37A,H37B,H37C), C50(H50A,H50B,H50C)
;
_shelx_shelxl_version_number 2018/3
_olex2_submission_special_instructions 'No special instructions were received'

loop_
_space_group_symop_operation_xyz
'x, y, z'
'-x, y, -z+1/2'
'x+1/2, y+1/2, z'
'-x+1/2, y+1/2, -z+1/2'
'-x, -y, -z'
'x, -y, z-1/2'
'-x+1/2, -y+1/2, -z'
'x+1/2, -y+1/2, z-1/2'

loop_
_atom_site_label
_atom_site_type_symbol
_atom_site_fract_x
_atom_site_fract_y
_atom_site_fract_z
_atom_site_U_iso_or_equiv
_atom_site_adp_type
_atom_site_occupancy
_atom_site_site_symmetry_order
_atom_site_calc_flag
_atom_site_refinement_flags_posn
_atom_site_refinement_flags_adp
_atom_site_refinement_flags_occupancy
_atom_site_disorder_assembly
_atom_site_disorder_group
Fe0A Fe 0.46880(6) 0.42501(12) 0.83368(7) 0.0691(6) Uani 1 1 d . . . . .
Fe0B Fe 0.37805(6) 0.43122(13) 0.64326(7) 0.0740(6) Uani 1 1 d . . . . .
N3 N 0.4505(3) 0.3274(7) 0.7687(4) 0.072(2) Uani 1 1 d . U . . .
N7 N 0.4101(3) 0.3661(8) 0.8352(4) 0.073(2) Uani 1 1 d . U . . .
N11 N 0.6511(3) 0.5807(8) 0.8581(4) 0.077(3) Uani 1 1 d . U . . .
N9 N 0.5119(3) 0.5255(7) 0.8215(4) 0.068(2) Uani 1 1 d . U . . .
N5 N 0.3595(3) 0.2840(8) 0.6010(4) 0.074(2) Uani 1 1 d . U . . .
N2 N 0.5117(3) 0.3113(7) 0.8743(4) 0.070(2) Uani 1 1 d . U . . .
N1 N 0.5035(3) 0.4832(8) 0.9123(4) 0.075(3) Uani 1 1 d . U . . .
N8 N 0.4220(3) 0.5361(8) 0.7995(4) 0.073(3) Uani 1 1 d . U . . .
N10 N 0.5615(3) 0.5333(7) 0.8405(4) 0.067(2) Uani 1 1 d . U . . .
N4 N 0.4156(3) 0.3241(7) 0.7129(4) 0.069(2) Uani 1 1 d . U . . .
N6 N 0.3377(4) 0.4575(8) 0.5435(4) 0.084(3) Uani 1 1 d . U . . .
C11 C 0.4670(4) 0.2273(9) 0.7871(5) 0.073(3) Uani 1 1 d . U . . .
N12 N 0.6949(4) 0.4100(8) 0.8557(4) 0.081(3) Uani 1 1 d . U . . .
F1 F 0.3510(3) -0.0021(9) 0.7879(4) 0.151(4) Uani 1 1 d . . . . .
C35 C 0.4916(4) 0.6255(9) 0.8101(5) 0.069(3) Uani 1 1 d . U . . .
F2 F 0.3191(4) 0.0780(9) 0.7043(5) 0.151(4) Uani 1 1 d . . . . .
F4 F 0.2733(4) 0.0681(7) 0.7449(5) 0.144(4) Uani 1 1 d . . . . .
C15 C 0.3732(4) 0.1997(10) 0.6355(5) 0.077(3) Uani 1 1 d . U . . .
C14 C 0.4083(4) 0.2232(9) 0.6959(6) 0.074(3) Uani 1 1 d . U . . .
C34 C 0.4395(4) 0.6282(10) 0.7918(5) 0.075(3) Uani 1 1 d . U . . .
C29 C 0.3671(4) 0.4260(10) 0.8104(5) 0.077(3) Uani 1 1 d . U . . .
C12 C 0.4386(4) 0.1578(9) 0.7417(6) 0.074(3) Uani 1 1 d . U . . .
C1 C 0.4989(5) 0.5799(11) 0.9289(6) 0.088(4) Uani 1 1 d . U . . .
H1 H 0.472904 0.622433 0.902394 0.106 Uiso 1 1 calc R . . . .
C10 C 0.5055(4) 0.2197(10) 0.8469(6) 0.079(3) Uani 1 1 d . U . . .
C5 C 0.5415(4) 0.4223(11) 0.9533(6) 0.085(3) Uani 1 1 d . U . . .
F3 F 0.2874(4) -0.0746(7) 0.7102(5) 0.146(4) Uani 1 1 d . . . . .
C38 C 0.5720(4) 0.6375(9) 0.8410(5) 0.077(3) Uani 1 1 d . U . . .
C39 C 0.6234(4) 0.6642(10) 0.8594(5) 0.083(3) Uani 1 1 d . U . . .
C19 C 0.3290(5) 0.2720(10) 0.5443(6) 0.082(3) Uani 1 1 d . U . . .
C36 C 0.5300(5) 0.6975(9) 0.8245(5) 0.080(3) Uani 1 1 d . U . . .
C6 C 0.5426(4) 0.3186(9) 0.9312(5) 0.074(3) Uani 1 1 d . U . . .
C30 C 0.3757(4) 0.5269(11) 0.7914(5) 0.079(3) Uani 1 1 d . U . . .
C9 C 0.5313(5) 0.1303(10) 0.8788(6) 0.087(3) Uani 1 1 d . U . . .
H9 H 0.526673 0.066160 0.860782 0.104 Uiso 1 1 calc R . . . .
C7 C 0.5708(5) 0.2345(11) 0.9647(6) 0.094(4) Uani 1 1 d . U . . .
H7 H 0.593409 0.241648 1.003941 0.113 Uiso 1 1 calc R . . . .
C33 C 0.4062(5) 0.7151(10) 0.7717(5) 0.086(3) Uani 1 1 d . U . . .
H33 H 0.416734 0.778823 0.765218 0.103 Uiso 1 1 calc R . . . .
C43 C 0.7005(5) 0.5942(10) 0.8740(6) 0.084(4) Uani 1 1 d . U . . .
C25 C 0.4063(5) 0.2734(10) 0.8554(5) 0.084(3) Uani 1 1 d . U . . .
H25 H 0.434910 0.231392 0.873529 0.100 Uiso 1 1 calc R . . . .
C28 C 0.3227(5) 0.3906(11) 0.8043(6) 0.086(3) Uani 1 1 d . U . . .
H28 H 0.293657 0.431294 0.785242 0.104 Uiso 1 1 calc R . . . .
C44 C 0.7226(5) 0.4965(10) 0.8660(6) 0.084(3) Uani 1 1 d . U . . .
C32 C 0.3576(5) 0.7035(10) 0.7620(5) 0.084(3) Uani 1 1 d . U . . .
H32 H 0.335671 0.760124 0.748515 0.100 Uiso 1 1 calc R . . . .
C31 C 0.3416(5) 0.6110(11) 0.7716(5) 0.086(4) Uani 1 1 d . U . . .
H31 H 0.309190 0.603787 0.765416 0.104 Uiso 1 1 calc R . . . .
C18 C 0.3084(5) 0.1754(11) 0.5186(7) 0.095(4) Uani 1 1 d . U . . .
H18 H 0.287616 0.168898 0.478984 0.114 Uiso 1 1 calc R . . . .
C16 C 0.3522(5) 0.0988(11) 0.6121(7) 0.093(4) Uani 1 1 d . U . . .
H16 H 0.360131 0.040551 0.635637 0.112 Uiso 1 1 calc R . . . .
C48 C 0.7113(5) 0.3255(11) 0.8418(6) 0.090(4) Uani 1 1 d . U . . .
H48 H 0.692174 0.264801 0.832356 0.108 Uiso 1 1 calc R . . . .
C24 C 0.3334(5) 0.5491(11) 0.5163(6) 0.096(4) Uani 1 1 d . U . . .
H24 H 0.346650 0.609101 0.538324 0.116 Uiso 1 1 calc R . . . .
C4 C 0.5737(5) 0.4581(11) 1.0089(6) 0.091(4) Uani 1 1 d . U . . .
H4 H 0.598686 0.414842 1.036319 0.109 Uiso 1 1 calc R . . . .
C2 C 0.5312(5) 0.6185(12) 0.9838(6) 0.094(4) Uani 1 1 d . U . . .
H2 H 0.527239 0.685932 0.993380 0.113 Uiso 1 1 calc R . . . .
C8 C 0.5638(5) 0.1404(11) 0.9376(6) 0.090(4) Uani 1 1 d . U . . .
H8 H 0.581298 0.082087 0.959082 0.108 Uiso 1 1 calc R . . . .
C20 C 0.3196(4) 0.3677(11) 0.5121(6) 0.086(4) Uani 1 1 d . U . . .
C3 C 0.5682(5) 0.5569(12) 1.0227(6) 0.099(4) Uani 1 1 d . U . . .
H3 H 0.590300 0.582121 1.059484 0.119 Uiso 1 1 calc R . . . .
C26 C 0.3618(5) 0.2356(11) 0.8511(6) 0.093(4) Uani 1 1 d . U . . .
H26 H 0.360659 0.170262 0.865212 0.112 Uiso 1 1 calc R . . . .
C13 C 0.4410(5) 0.0420(9) 0.7443(7) 0.102(5) Uani 1 1 d . U . . .
H13A H 0.470179 0.020371 0.779860 0.154 Uiso 1 1 calc GR . . . .
H13B H 0.443186 0.015541 0.712772 0.154 Uiso 1 1 calc GR . . . .
H13C H 0.411040 0.015152 0.742096 0.154 Uiso 1 1 calc GR . . . .
C37 C 0.5261(5) 0.8158(9) 0.8250(7) 0.109(5) Uani 1 1 d . U . . .
H37A H 0.491129 0.835904 0.804311 0.163 Uiso 1 1 calc GR . . . .
H37B H 0.542783 0.846214 0.807045 0.163 Uiso 1 1 calc GR . . . .
H37C H 0.541875 0.839865 0.863931 0.163 Uiso 1 1 calc GR . . . .
C27 C 0.3211(5) 0.2981(11) 0.8256(7) 0.098(4) Uani 1 1 d . U . . .
H27 H 0.291227 0.276470 0.822858 0.117 Uiso 1 1 calc R . . . .
C23 C 0.3104(5) 0.5567(12) 0.4579(6) 0.100(4) Uani 1 1 d . U . . .
H23 H 0.308703 0.620577 0.440847 0.120 Uiso 1 1 calc R . . . .
C47 C 0.7552(5) 0.3237(11) 0.8406(6) 0.095(4) Uani 1 1 d . U . . .
H47 H 0.765022 0.262877 0.830442 0.113 Uiso 1 1 calc R . . . .
C42 C 0.7236(6) 0.6898(12) 0.8924(7) 0.111(5) Uani 1 1 d . U . . .
H42 H 0.757286 0.698627 0.903561 0.134 Uiso 1 1 calc R . . . .
C22 C 0.2897(5) 0.4688(12) 0.4247(6) 0.097(4) Uani 1 1 d . U . . .
H22 H 0.273120 0.472497 0.384908 0.116 Uiso 1 1 calc R . . . .
C17 C 0.3200(5) 0.0922(12) 0.5537(7) 0.101(4) Uani 1 1 d . U . . .
H17 H 0.305681 0.027919 0.537712 0.121 Uiso 1 1 calc R . . . .
C40 C 0.6465(5) 0.7615(11) 0.8778(6) 0.098(4) Uani 1 1 d . U . . .
H40 H 0.628403 0.818398 0.878901 0.118 Uiso 1 1 calc R . . . .
C21 C 0.2941(5) 0.3755(12) 0.4517(6) 0.100(4) Uani 1 1 d . U . . .
H21 H 0.279927 0.315871 0.429629 0.119 Uiso 1 1 calc R . . . .
C45 C 0.7674(5) 0.4967(13) 0.8665(7) 0.108(5) Uani 1 1 d . U . . .
H45 H 0.786157 0.557903 0.875562 0.130 Uiso 1 1 calc R . . . .
C46 C 0.7843(5) 0.4113(13) 0.8542(7) 0.106(5) Uani 1 1 d . U . . .
H46 H 0.814632 0.411203 0.854952 0.127 Uiso 1 1 calc R . . . .
C41 C 0.6960(6) 0.7721(11) 0.8941(7) 0.113(5) Uani 1 1 d . U . . .
H41 H 0.711490 0.836794 0.906666 0.136 Uiso 1 1 calc R . . . .
B1 B 0.3088(7) 0.0169(17) 0.7373(8) 0.105(6) Uani 1 1 d . . . . .
C49 C 0.4272(9) -0.152(2) 0.9058(11) 0.158(7) Uani 1 1 d . U . . .
N13 N 0.4076(8) -0.2272(17) 0.9022(9) 0.167(7) Uani 1 1 d . U . . .
C50 C 0.4500(7) -0.0485(18) 0.9108(9) 0.161(7) Uani 1 1 d . U . . .
H50A H 0.423920 0.000325 0.886793 0.241 Uiso 1 1 calc GR . . . .
H50B H 0.474080 -0.052925 0.898787 0.241 Uiso 1 1 calc GR . . . .
H50C H 0.466639 -0.025588 0.949976 0.241 Uiso 1 1 calc GR . . . .
F6 F 0.9122(17) 0.606(4) 0.9814(17) 0.231(16) Uani 0.36(2) 1 d D U P A 1
F7 F 0.8469(16) 0.704(4) 0.9473(17) 0.229(17) Uani 0.36(2) 1 d D U P A 1
F8 F 0.8551(15) 0.583(4) 1.0062(18) 0.230(17) Uani 0.36(2) 1 d D U P A 1
F5 F 0.9061(16) 0.717(4) 1.0379(15) 0.230(16) Uani 0.36(2) 1 d D U P A 1
B2 B 0.8806(12) 0.651(3) 0.9941(12) 0.229(16) Uani 0.36(2) 1 d D U P A 1
B3 B 0.8866(7) 0.6262(14) 0.9991(8) 0.148(9) Uani 0.64(2) 1 d D U P A 2
F12 F 0.9354(6) 0.6481(14) 1.0206(11) 0.196(10) Uani 0.64(2) 1 d D U P A 2
F9 F 0.8590(8) 0.7114(16) 0.9764(10) 0.177(9) Uani 0.64(2) 1 d D U P A 2
F10 F 0.8744(7) 0.5471(13) 0.9619(7) 0.163(9) Uani 0.64(2) 1 d D U P A 2
F11 F 0.8842(9) 0.5924(13) 1.0440(8) 0.157(7) Uani 0.64(2) 1 d D U P A 2

loop_
_atom_site_aniso_label
_atom_site_aniso_U_11
_atom_site_aniso_U_22
_atom_site_aniso_U_33
_atom_site_aniso_U_23
_atom_site_aniso_U_13
_atom_site_aniso_U_12
Fe0A 0.0602(10) 0.0611(11) 0.0788(11) 0.0015(8) 0.0311(9) 0.0019(8)
Fe0B 0.0644(10) 0.0661(11) 0.0822(12) -0.0049(9) 0.0316(9) 0.0001(8)
N3 0.049(5) 0.073(6) 0.084(6) -0.007(5) 0.028(5) 0.001(4)
N7 0.066(6) 0.075(7) 0.074(6) -0.009(5) 0.033(5) -0.008(5)
N11 0.056(5) 0.080(7) 0.080(6) 0.001(5) 0.025(5) -0.011(5)
N9 0.061(5) 0.063(6) 0.073(6) -0.006(5) 0.030(5) -0.011(4)
N5 0.063(6) 0.078(7) 0.079(6) -0.003(5) 0.036(5) 0.007(5)
N2 0.056(5) 0.071(6) 0.078(6) 0.004(5) 0.032(5) 0.011(4)
N1 0.062(6) 0.074(6) 0.087(7) 0.000(5) 0.037(5) -0.004(5)
N8 0.055(5) 0.085(7) 0.072(6) -0.011(5) 0.027(5) 0.001(5)
N10 0.071(6) 0.064(6) 0.066(6) 0.001(4) 0.036(5) -0.005(4)
N4 0.058(5) 0.059(6) 0.090(7) -0.005(5) 0.038(5) -0.006(4)
N6 0.076(6) 0.076(7) 0.092(7) 0.000(5) 0.039(6) 0.009(5)
C11 0.057(6) 0.065(7) 0.097(9) -0.002(6) 0.040(7) 0.005(6)
N12 0.070(6) 0.080(7) 0.084(7) 0.011(5) 0.033(5) -0.008(5)
F1 0.103(6) 0.181(10) 0.119(7) 0.019(7) 0.023(6) 0.000(6)
C35 0.082(8) 0.053(7) 0.060(7) -0.003(5) 0.028(6) 0.000(6)
F2 0.127(7) 0.176(10) 0.155(9) 0.051(7) 0.078(7) 0.002(7)
F4 0.112(7) 0.136(8) 0.205(11) -0.007(7) 0.096(7) -0.008(6)
C15 0.065(7) 0.078(8) 0.087(9) -0.024(6) 0.040(7) -0.016(6)
C14 0.071(7) 0.055(7) 0.105(9) 0.000(6) 0.053(7) 0.003(6)
C34 0.057(7) 0.078(8) 0.081(8) 0.003(6) 0.029(6) 0.012(6)
C29 0.050(6) 0.096(9) 0.072(7) -0.006(7) 0.023(6) 0.002(6)
C12 0.065(7) 0.050(7) 0.120(10) 0.000(6) 0.058(7) -0.005(5)
C1 0.088(9) 0.089(9) 0.087(8) -0.002(7) 0.044(7) -0.001(7)
C10 0.071(8) 0.072(8) 0.100(9) 0.009(7) 0.050(7) 0.010(6)
C5 0.059(7) 0.097(10) 0.088(8) 0.004(7) 0.031(6) -0.013(6)
F3 0.114(7) 0.112(7) 0.177(10) -0.004(7) 0.052(7) 0.009(6)
C38 0.068(7) 0.066(8) 0.083(8) 0.003(6) 0.030(6) -0.015(6)
C39 0.075(8) 0.073(8) 0.088(9) 0.011(7) 0.033(7) -0.004(6)
C19 0.081(8) 0.071(8) 0.102(9) 0.002(7) 0.053(7) -0.007(6)
C36 0.080(8) 0.065(7) 0.081(8) -0.008(6) 0.034(7) -0.012(6)
C6 0.056(7) 0.075(8) 0.084(8) 0.021(6) 0.031(6) 0.006(6)
C30 0.061(7) 0.098(9) 0.070(8) -0.005(7) 0.028(6) 0.013(6)
C9 0.083(8) 0.074(8) 0.110(9) 0.015(7) 0.055(8) 0.007(7)
C7 0.070(8) 0.098(10) 0.102(10) 0.029(8) 0.037(7) 0.008(7)
C33 0.095(8) 0.065(7) 0.088(9) 0.003(6) 0.041(7) 0.000(6)
C43 0.070(7) 0.073(8) 0.094(9) -0.010(7) 0.033(7) -0.015(6)
C25 0.076(8) 0.088(9) 0.087(9) 0.002(7) 0.043(7) 0.003(7)
C28 0.066(7) 0.095(9) 0.088(9) -0.012(7) 0.033(7) 0.005(7)
C44 0.072(8) 0.077(8) 0.094(9) 0.006(7) 0.036(7) -0.005(7)
C32 0.080(8) 0.066(8) 0.093(9) 0.001(6) 0.037(7) 0.014(6)
C31 0.070(8) 0.094(9) 0.087(9) -0.012(7) 0.035(7) -0.003(7)
C18 0.085(9) 0.081(9) 0.105(10) -0.018(7) 0.040(8) -0.014(7)
C16 0.077(8) 0.086(9) 0.113(10) -0.015(8) 0.046(8) -0.016(7)
C48 0.082(9) 0.085(9) 0.098(10) 0.010(7) 0.043(8) 0.000(7)
C24 0.098(10) 0.087(9) 0.087(9) -0.013(7) 0.035(8) -0.002(7)
C4 0.076(8) 0.099(10) 0.079(8) 0.018(7) 0.028(7) -0.004(7)
C2 0.092(9) 0.097(10) 0.099(9) -0.009(8) 0.053(8) -0.004(7)
C8 0.088(9) 0.073(9) 0.108(9) 0.031(7) 0.050(8) 0.005(7)
C20 0.061(7) 0.096(10) 0.098(9) -0.026(8) 0.039(7) -0.018(7)
C3 0.085(9) 0.108(11) 0.088(9) -0.012(8) 0.034(7) -0.019(8)
C26 0.082(8) 0.089(9) 0.123(11) -0.001(8) 0.064(8) 0.000(7)
C13 0.097(10) 0.058(8) 0.156(14) -0.008(8) 0.069(10) 0.007(7)
C37 0.097(10) 0.067(8) 0.132(12) 0.011(8) 0.038(9) 0.002(7)
C27 0.084(9) 0.089(10) 0.134(12) 0.013(8) 0.066(9) 0.004(7)
C23 0.086(9) 0.105(10) 0.092(9) -0.009(8) 0.034(8) 0.012(8)
C47 0.091(9) 0.095(10) 0.102(10) 0.015(8) 0.054(8) 0.018(7)
C42 0.092(10) 0.100(11) 0.125(12) -0.041(9) 0.044(9) -0.037(8)
C22 0.085(9) 0.099(10) 0.083(9) -0.003(7) 0.027(7) 0.008(8)
C17 0.089(9) 0.095(10) 0.108(10) -0.031(8) 0.043(8) -0.024(8)
C40 0.095(9) 0.076(9) 0.118(11) 0.000(8) 0.052(9) -0.021(7)
C21 0.077(8) 0.099(10) 0.085(9) -0.017(8) 0.016(7) -0.008(8)
C45 0.072(8) 0.115(11) 0.132(13) 0.015(10) 0.049(9) -0.010(8)
C46 0.081(9) 0.106(11) 0.138(13) 0.013(10) 0.061(9) 0.001(8)
C41 0.116(11) 0.073(9) 0.153(14) -0.036(9) 0.071(11) -0.043(8)
B1 0.081(12) 0.122(16) 0.101(13) 0.007(12) 0.040(11) -0.029(11)
C49 0.138(13) 0.200(19) 0.142(9) 0.030(14) 0.078(10) 0.037(12)
N13 0.160(14) 0.204(19) 0.139(9) 0.025(14) 0.079(10) 0.040(12)
C50 0.128(13) 0.197(19) 0.151(11) 0.044(14) 0.068(10) 0.030(12)
F6 0.18(2) 0.31(4) 0.14(2) 0.03(2) 0.050(18) -0.01(2)
F7 0.18(2) 0.31(4) 0.15(2) 0.04(2) 0.048(18) -0.02(2)
F8 0.18(2) 0.32(4) 0.15(2) 0.05(2) 0.054(18) -0.03(2)
F5 0.18(2) 0.32(4) 0.15(2) 0.03(2) 0.058(17) -0.03(2)
B2 0.18(2) 0.31(3) 0.15(2) 0.040(18) 0.053(16) -0.023(19)
B3 0.146(13) 0.110(12) 0.187(15) 0.023(11) 0.086(12) 0.010(11)
F12 0.107(12) 0.134(13) 0.27(2) 0.009(14) 0.046(13) 0.004(10)
F9 0.156(14) 0.129(13) 0.218(19) 0.053(13) 0.078(14) 0.054(10)
F10 0.170(15) 0.109(12) 0.154(14) -0.010(9) 0.044(12) 0.022(10)
F11 0.224(17) 0.113(12) 0.143(13) 0.003(10) 0.103(12) 0.009(11)

loop_
_atom_type_symbol
_atom_type_description
_atom_type_scat_dispersion_real
_atom_type_scat_dispersion_imag
_atom_type_scat_source
C C 0.0050 0.0020 'International Tables Vol C Tables 4.2.6.8 and 6.1.1.4'
H H 0.0000 0.0000 'International Tables Vol C Tables 4.2.6.8 and 6.1.1.4'
B B 0.0020 0.0010 'International Tables Vol C Tables 4.2.6.8 and 6.1.1.4'
F F 0.0250 0.0140 'International Tables Vol C Tables 4.2.6.8 and 6.1.1.4'
Fe Fe 0.3670 1.1190 'International Tables Vol C Tables 4.2.6.8 and 6.1.1.4'
N N 0.0090 0.0050 'International Tables Vol C Tables 4.2.6.8 and 6.1.1.4'

loop_
_geom_angle_atom_site_label_1
_geom_angle_atom_site_label_2
_geom_angle_atom_site_label_3
_geom_angle
_geom_angle_site_symmetry_1
_geom_angle_site_symmetry_3
_geom_angle_publ_flag
N3 Fe0A N9 99.3(4) . . ?
N7 Fe0A N3 86.5(4) . . ?
N7 Fe0A N9 160.5(4) . . ?
N2 Fe0A N3 80.0(4) . . ?
N2 Fe0A N7 93.8(4) . . ?
N2 Fe0A N9 105.5(4) . . ?
N2 Fe0A N1 80.5(4) . . ?
N2 Fe0A N8 172.0(4) . . ?
N1 Fe0A N3 160.4(4) . . ?
N1 Fe0A N7 96.2(4) . . ?
N1 Fe0A N9 84.5(4) . . ?
N8 Fe0A N3 104.1(4) . . ?
N8 Fe0A N7 79.7(4) . . ?
N8 Fe0A N9 80.8(4) . . ?
N8 Fe0A N1 95.5(4) . . ?
N11 Fe0B N5 143.4(4) 2_656 . ?
N11 Fe0B N10 76.6(4) 2_656 2_656 ?
N11 Fe0B N4 129.2(4) 2_656 . ?
N11 Fe0B N6 83.3(4) 2_656 . ?
N11 Fe0B N12 72.1(4) 2_656 2_656 ?
N5 Fe0B N10 128.1(4) . 2_656 ?
N5 Fe0B N4 77.3(4) . . ?
N5 Fe0B N6 70.7(4) . . ?
N5 Fe0B N12 84.9(4) . 2_656 ?
N10 Fe0B N6 92.0(4) 2_656 . ?
N10 Fe0B N12 146.6(4) 2_656 2_656 ?
N4 Fe0B N10 101.3(3) . 2_656 ?
N4 Fe0B N6 146.8(4) . . ?
N4 Fe0B N12 89.9(4) . 2_656 ?
N12 Fe0B N6 95.5(4) 2_656 . ?
N4 N3 Fe0A 136.2(7) . . ?
N4 N3 C11 108.3(9) . . ?
C11 N3 Fe0A 112.4(8) . . ?
C29 N7 Fe0A 116.1(8) . . ?
C25 N7 Fe0A 128.5(8) . . ?
C25 N7 C29 115.4(10) . . ?
C39 N11 Fe0B 115.9(8) . 2_656 ?
C43 N11 Fe0B 121.2(8) . 2_656 ?
C43 N11 C39 120.1(10) . . ?
N10 N9 Fe0A 135.2(7) . . ?
N10 N9 C35 108.0(8) . . ?
C35 N9 Fe0A 111.6(7) . . ?
C15 N5 Fe0B 115.8(8) . . ?
C19 N5 Fe0B 123.9(9) . . ?
C19 N5 C15 119.4(11) . . ?
C10 N2 Fe0A 119.4(8) . . ?
C6 N2 Fe0A 119.1(8) . . ?
C6 N2 C10 120.9(10) . . ?
C1 N1 Fe0A 128.1(9) . . ?
C1 N1 C5 116.3(11) . . ?
C5 N1 Fe0A 115.0(9) . . ?
C34 N8 Fe0A 117.6(7) . . ?
C30 N8 Fe0A 119.7(9) . . ?
C30 N8 C34 122.1(10) . . ?
N9 N10 Fe0B 137.5(7) . 2_656 ?
N9 N10 C38 107.0(9) . . ?
C38 N10 Fe0B 114.7(7) . 2_656 ?
N3 N4 Fe0B 137.7(7) . . ?
N3 N4 C14 108.2(9) . . ?
C14 N4 Fe0B 113.3(8) . . ?
C24 N6 Fe0B 126.6(9) . . ?
C24 N6 C20 119.6(12) . . ?
C20 N6 Fe0B 113.7(9) . . ?
N3 C11 C12 109.1(10) . . ?
N3 C11 C10 114.0(11) . . ?
C12 C11 C10 136.7(12) . . ?
C44 N12 Fe0B 115.3(9) . 2_656 ?
C48 N12 Fe0B 128.7(9) . 2_656 ?
C48 N12 C44 115.7(11) . . ?
N9 C35 C34 113.6(10) . . ?
N9 C35 C36 109.2(10) . . ?
C36 C35 C34 137.0(12) . . ?
N5 C15 C14 113.7(10) . . ?
N5 C15 C16 120.4(12) . . ?
C16 C15 C14 125.8(13) . . ?
N4 C14 C15 118.5(11) . . ?
N4 C14 C12 110.9(11) . . ?
C12 C14 C15 130.6(11) . . ?
N8 C34 C35 113.4(10) . . ?
N8 C34 C33 118.1(11) . . ?
C33 C34 C35 128.3(12) . . ?
N7 C29 C30 111.2(10) . . ?
N7 C29 C28 121.9(12) . . ?
C28 C29 C30 127.0(12) . . ?
C11 C12 C13 126.8(12) . . ?
C14 C12 C11 103.3(10) . . ?
C14 C12 C13 129.8(12) . . ?
N1 C1 H1 118.4 . . ?
N1 C1 C2 123.1(13) . . ?
C2 C1 H1 118.4 . . ?
N2 C10 C11 111.4(10) . . ?
N2 C10 C9 119.6(12) . . ?
C9 C10 C11 128.6(12) . . ?
N1 C5 C6 112.1(11) . . ?
N1 C5 C4 121.8(13) . . ?
C4 C5 C6 126.1(13) . . ?
N10 C38 C39 116.6(11) . . ?
C36 C38 N10 111.3(10) . . ?
C36 C38 C39 132.1(12) . . ?
N11 C39 C38 113.3(11) . . ?
N11 C39 C40 119.4(12) . . ?
C40 C39 C38 127.3(13) . . ?
N5 C19 C18 122.9(13) . . ?
N5 C19 C20 113.7(11) . . ?
C18 C19 C20 123.3(13) . . ?
C35 C36 C37 127.1(12) . . ?
C38 C36 C35 104.3(10) . . ?
C38 C36 C37 128.5(11) . . ?
N2 C6 C5 112.5(10) . . ?
N2 C6 C7 122.3(13) . . ?
C7 C6 C5 125.1(13) . . ?
N8 C30 C29 113.2(10) . . ?
N8 C30 C31 121.5(13) . . ?
C31 C30 C29 125.0(12) . . ?
C10 C9 H9 120.8 . . ?
C8 C9 C10 118.4(13) . . ?
C8 C9 H9 120.8 . . ?
C6 C7 H7 121.3 . . ?
C8 C7 C6 117.4(13) . . ?
C8 C7 H7 121.3 . . ?
C34 C33 H33 120.5 . . ?
C32 C33 C34 119.1(12) . . ?
C32 C33 H33 120.5 . . ?
N11 C43 C44 111.7(10) . . ?
N11 C43 C42 120.7(13) . . ?
C42 C43 C44 127.6(12) . . ?
N7 C25 H25 117.9 . . ?
N7 C25 C26 124.3(12) . . ?
C26 C25 H25 117.9 . . ?
C29 C28 H28 119.9 . . ?
C27 C28 C29 120.2(13) . . ?
C27 C28 H28 119.9 . . ?
N12 C44 C43 115.6(11) . . ?
N12 C44 C45 122.3(13) . . ?
C45 C44 C43 122.0(13) . . ?
C33 C32 H32 119.3 . . ?
C31 C32 C33 121.5(12) . . ?
C31 C32 H32 119.3 . . ?
C30 C31 H31 121.2 . . ?
C32 C31 C30 117.6(12) . . ?
C32 C31 H31 121.2 . . ?
C19 C18 H18 121.3 . . ?
C17 C18 C19 117.3(14) . . ?
C17 C18 H18 121.3 . . ?
C15 C16 H16 121.4 . . ?
C17 C16 C15 117.2(14) . . ?
C17 C16 H16 121.4 . . ?
N12 C48 H48 118.4 . . ?
N12 C48 C47 123.2(13) . . ?
C47 C48 H48 118.4 . . ?
N6 C24 H24 118.6 . . ?
N6 C24 C23 122.7(13) . . ?
C23 C24 H24 118.6 . . ?
C5 C4 H4 120.4 . . ?
C3 C4 C5 119.3(14) . . ?
C3 C4 H4 120.4 . . ?
C1 C2 H2 120.6 . . ?
C3 C2 C1 118.9(14) . . ?
C3 C2 H2 120.6 . . ?
C9 C8 H8 119.3 . . ?
C7 C8 C9 121.4(12) . . ?
C7 C8 H8 119.3 . . ?
N6 C20 C19 116.5(12) . . ?
N6 C20 C21 118.0(13) . . ?
C21 C20 C19 125.6(13) . . ?
C4 C3 H3 119.7 . . ?
C2 C3 C4 120.6(14) . . ?
C2 C3 H3 119.7 . . ?
C25 C26 H26 121.5 . . ?
C27 C26 C25 116.9(13) . . ?
C27 C26 H26 121.5 . . ?
C12 C13 H13A 109.5 . . ?
C12 C13 H13B 109.5 . . ?
C12 C13 H13C 109.5 . . ?
H13A C13 H13B 109.5 . . ?
H13A C13 H13C 109.5 . . ?
H13B C13 H13C 109.5 . . ?
C36 C37 H37A 109.5 . . ?
C36 C37 H37B 109.5 . . ?
C36 C37 H37C 109.5 . . ?
H37A C37 H37B 109.5 . . ?
H37A C37 H37C 109.5 . . ?
H37B C37 H37C 109.5 . . ?
C28 C27 C26 121.2(13) . . ?
C28 C27 H27 119.4 . . ?
C26 C27 H27 119.4 . . ?
C24 C23 H23 120.4 . . ?
C24 C23 C22 119.3(15) . . ?
C22 C23 H23 120.4 . . ?
C48 C47 H47 120.0 . . ?
C46 C47 C48 120.0(14) . . ?
C46 C47 H47 120.0 . . ?
C43 C42 H42 120.5 . . ?
C41 C42 C43 118.9(14) . . ?
C41 C42 H42 120.5 . . ?
C23 C22 H22 120.7 . . ?
C21 C22 C23 118.6(13) . . ?
C21 C22 H22 120.7 . . ?
C18 C17 C16 122.5(14) . . ?
C18 C17 H17 118.7 . . ?
C16 C17 H17 118.7 . . ?
C39 C40 H40 120.4 . . ?
C41 C40 C39 119.1(14) . . ?
C41 C40 H40 120.4 . . ?
C20 C21 H21 119.1 . . ?
C22 C21 C20 121.8(13) . . ?
C22 C21 H21 119.1 . . ?
C44 C45 H45 119.3 . . ?
C46 C45 C44 121.4(15) . . ?
C46 C45 H45 119.3 . . ?
C47 C46 H46 121.4 . . ?
C45 C46 C47 117.2(14) . . ?
C45 C46 H46 121.4 . . ?
C42 C41 H41 119.1 . . ?
C40 C41 C42 121.8(13) . . ?
C40 C41 H41 119.1 . . ?
F1 B1 F2 110.5(14) . . ?
F1 B1 F4 110.9(17) . . ?
F1 B1 F3 109.9(17) . . ?
F2 B1 F4 107.8(17) . . ?
F2 B1 F3 110.9(17) . . ?
F3 B1 F4 106.7(13) . . ?
N13 C49 C50 175(3) . . ?
C49 C50 H50A 109.5 . . ?
C49 C50 H50B 109.5 . . ?
C49 C50 H50C 109.5 . . ?
H50A C50 H50B 109.5 . . ?
H50A C50 H50C 109.5 . . ?
H50B C50 H50C 109.5 . . ?
F6 B2 F7 107(2) . . ?
F6 B2 F8 112(2) . . ?
F6 B2 F5 110(2) . . ?
F8 B2 F7 107(2) . . ?
F5 B2 F7 110(2) . . ?
F5 B2 F8 110(2) . . ?
F12 B3 F10 107.4(16) . . ?
F12 B3 F11 104.8(17) . . ?
F9 B3 F12 109.9(16) . . ?
F9 B3 F10 114.3(19) . . ?
F9 B3 F11 111.3(17) . . ?
F11 B3 F10 108.6(16) . . ?

loop_
_geom_bond_atom_site_label_1
_geom_bond_atom_site_label_2
_geom_bond_distance
_geom_bond_site_symmetry_2
_geom_bond_publ_flag
Fe0A N3 1.996(10) . ?
Fe0A N7 1.988(9) . ?
Fe0A N9 2.003(9) . ?
Fe0A N2 1.894(9) . ?
Fe0A N1 1.976(10) . ?
Fe0A N8 1.896(9) . ?
Fe0B N11 2.110(9) 2_656 ?
Fe0B N5 2.129(10) . ?
Fe0B N10 2.133(9) 2_656 ?
Fe0B N4 2.131(10) . ?
Fe0B N6 2.353(11) . ?
Fe0B N12 2.289(10) 2_656 ?
N3 N4 1.332(12) . ?
N3 C11 1.377(14) . ?
N7 C29 1.372(14) . ?
N7 C25 1.342(15) . ?
N11 C39 1.384(15) . ?
N11 C43 1.368(15) . ?
N9 N10 1.346(12) . ?
N9 C35 1.390(14) . ?
N5 C15 1.347(15) . ?
N5 C19 1.336(15) . ?
N2 C10 1.351(15) . ?
N2 C6 1.336(14) . ?
N1 C1 1.353(15) . ?
N1 C5 1.368(15) . ?
N8 C34 1.361(15) . ?
N8 C30 1.337(14) . ?
N10 C38 1.373(14) . ?
N4 C14 1.353(14) . ?
N6 C24 1.357(16) . ?
N6 C20 1.369(15) . ?
C11 C12 1.401(16) . ?
C11 C10 1.438(17) . ?
N12 C44 1.340(15) . ?
N12 C48 1.334(16) . ?
F1 B1 1.339(19) . ?
C35 C34 1.419(15) . ?
C35 C36 1.391(15) . ?
F2 B1 1.35(2) . ?
F4 B1 1.39(2) . ?
C15 C14 1.458(17) . ?
C15 C16 1.439(17) . ?
C14 C12 1.387(16) . ?
C34 C33 1.420(16) . ?
C29 C30 1.468(17) . ?
C29 C28 1.375(17) . ?
C12 C13 1.487(16) . ?
C1 H1 0.9300 . ?
C1 C2 1.387(18) . ?
C10 C9 1.409(17) . ?
C5 C6 1.467(18) . ?
C5 C4 1.390(18) . ?
F3 B1 1.36(2) . ?
C38 C39 1.439(16) . ?
C38 C36 1.370(16) . ?
C39 C40 1.396(17) . ?
C19 C18 1.402(17) . ?
C19 C20 1.448(18) . ?
C36 C37 1.522(17) . ?
C6 C7 1.388(16) . ?
C30 C31 1.406(17) . ?
C9 H9 0.9300 . ?
C9 C8 1.386(18) . ?
C7 H7 0.9300 . ?
C7 C8 1.373(19) . ?
C33 H33 0.9300 . ?
C33 C32 1.393(17) . ?
C43 C44 1.495(17) . ?
C43 C42 1.376(17) . ?
C25 H25 0.9300 . ?
C25 C26 1.405(17) . ?
C28 H28 0.9300 . ?
C28 C27 1.333(17) . ?
C44 C45 1.381(18) . ?
C32 H32 0.9300 . ?
C32 C31 1.365(17) . ?
C31 H31 0.9300 . ?
C18 H18 0.9300 . ?
C18 C17 1.352(19) . ?
C16 H16 0.9300 . ?
C16 C17 1.373(19) . ?
C48 H48 0.9300 . ?
C48 C47 1.376(18) . ?
C24 H24 0.9300 . ?
C24 C23 1.368(19) . ?
C4 H4 0.9300 . ?
C4 C3 1.357(19) . ?
C2 H2 0.9300 . ?
C2 C3 1.340(19) . ?
C8 H8 0.9300 . ?
C20 C21 1.410(18) . ?
C3 H3 0.9300 . ?
C26 H26 0.9300 . ?
C26 C27 1.344(17) . ?
C13 H13A 0.9600 . ?
C13 H13B 0.9600 . ?
C13 H13C 0.9600 . ?
C37 H37A 0.9600 . ?
C37 H37B 0.9600 . ?
C37 H37C 0.9600 . ?
C27 H27 0.9300 . ?
C23 H23 0.9300 . ?
C23 C22 1.378(18) . ?
C47 H47 0.9300 . ?
C47 C46 1.364(18) . ?
C42 H42 0.9300 . ?
C42 C41 1.37(2) . ?
C22 H22 0.9300 . ?
C22 C21 1.373(19) . ?
C17 H17 0.9300 . ?
C40 H40 0.9300 . ?
C40 C41 1.362(19) . ?
C21 H21 0.9300 . ?
C45 H45 0.9300 . ?
C45 C46 1.33(2) . ?
C46 H46 0.9300 . ?
C41 H41 0.9300 . ?
C49 N13 1.11(3) . ?
C49 C50 1.48(3) . ?
C50 H50A 0.9600 . ?
C50 H50B 0.9600 . ?
C50 H50C 0.9600 . ?
F6 B2 1.33(3) . ?
F7 B2 1.33(3) . ?
F8 B2 1.33(3) . ?
F5 B2 1.33(3) . ?
B3 F12 1.337(16) . ?
B3 F9 1.325(16) . ?
B3 F10 1.341(16) . ?
B3 F11 1.338(16) . ?

loop_
_geom_torsion_atom_site_label_1
_geom_torsion_atom_site_label_2
_geom_torsion_atom_site_label_3
_geom_torsion_atom_site_label_4
_geom_torsion
_geom_torsion_site_symmetry_1
_geom_torsion_site_symmetry_2
_geom_torsion_site_symmetry_3
_geom_torsion_site_symmetry_4
_geom_torsion_publ_flag
Fe0A N3 N4 Fe0B 36.3(16) . . . . ?
Fe0A N3 N4 C14 -155.2(9) . . . . ?
Fe0A N3 C11 C12 159.0(7) . . . . ?
Fe0A N3 C11 C10 -17.4(12) . . . . ?
Fe0A N7 C29 C30 -4.3(12) . . . . ?
Fe0A N7 C29 C28 174.5(9) . . . . ?
Fe0A N7 C25 C26 -175.5(10) . . . . ?
Fe0A N9 N10 Fe0B 40.1(16) . . . 2_656 ?
Fe0A N9 N10 C38 -151.2(9) . . . . ?
Fe0A N9 C35 C34 -19.0(12) . . . . ?
Fe0A N9 C35 C36 156.4(8) . . . . ?
Fe0A N2 C10 C11 3.7(13) . . . . ?
Fe0A N2 C10 C9 -169.6(8) . . . . ?
Fe0A N2 C6 C5 -5.3(13) . . . . ?
Fe0A N2 C6 C7 172.4(9) . . . . ?
Fe0A N1 C1 C2 -168.8(9) . . . . ?
Fe0A N1 C5 C6 -9.3(12) . . . . ?
Fe0A N1 C5 C4 171.5(10) . . . . ?
Fe0A N8 C34 C35 1.3(13) . . . . ?
Fe0A N8 C34 C33 -173.7(9) . . . . ?
Fe0A N8 C30 C29 -1.0(13) . . . . ?
Fe0A N8 C30 C31 173.4(9) . . . . ?
Fe0B N11 C39 C38 -19.2(14) 2_656 . . . ?
Fe0B N11 C39 C40 160.5(10) 2_656 . . . ?
Fe0B N11 C43 C44 23.2(15) 2_656 . . . ?
Fe0B N11 C43 C42 -159.2(11) 2_656 . . . ?
Fe0B N5 C15 C14 -13.2(12) . . . . ?
Fe0B N5 C15 C16 164.7(9) . . . . ?
Fe0B N5 C19 C18 -165.6(10) . . . . ?
Fe0B N5 C19 C20 14.7(15) . . . . ?
Fe0B N10 C38 C39 -7.7(14) 2_656 . . . ?
Fe0B N10 C38 C36 173.7(8) 2_656 . . . ?
Fe0B N4 C14 C15 -5.6(12) . . . . ?
Fe0B N4 C14 C12 172.2(7) . . . . ?
Fe0B N6 C24 C23 178.1(10) . . . . ?
Fe0B N6 C20 C19 -1.5(13) . . . . ?
Fe0B N6 C20 C21 179.1(9) . . . . ?
Fe0B N12 C44 C43 -2.5(14) 2_656 . . . ?
Fe0B N12 C44 C45 -179.6(11) 2_656 . . . ?
Fe0B N12 C48 C47 177.2(9) 2_656 . . . ?
N3 Fe0A N2 C10 -10.4(8) . . . . ?
N3 Fe0A N2 C6 178.8(9) . . . . ?
N3 Fe0A N8 C34 -106.7(9) . . . . ?
N3 Fe0A N8 C30 82.7(9) . . . . ?
N3 N4 C14 C15 -177.3(9) . . . . ?
N3 N4 C14 C12 0.5(12) . . . . ?
N3 C11 C12 C14 4.4(12) . . . . ?
N3 C11 C12 C13 -174.3(11) . . . . ?
N3 C11 C10 N2 9.5(14) . . . . ?
N3 C11 C10 C9 -178.0(11) . . . . ?
N7 Fe0A N2 C10 75.4(9) . . . . ?
N7 Fe0A N2 C6 -95.4(8) . . . . ?
N7 Fe0A N8 C34 169.6(9) . . . . ?
N7 Fe0A N8 C30 -1.1(8) . . . . ?
N7 C29 C30 N8 3.4(14) . . . . ?
N7 C29 C30 C31 -170.8(11) . . . . ?
N7 C29 C28 C27 4(2) . . . . ?
N7 C25 C26 C27 -1(2) . . . . ?
N11 C39 C40 C41 0(2) . . . . ?
N11 C43 C44 N12 -12.0(17) . . . . ?
N11 C43 C44 C45 165.0(13) . . . . ?
N11 C43 C42 C41 -1(2) . . . . ?
N9 Fe0A N2 C10 -107.4(9) . . . . ?
N9 Fe0A N2 C6 81.8(9) . . . . ?
N9 Fe0A N8 C34 -9.3(8) . . . . ?
N9 Fe0A N8 C30 -179.9(9) . . . . ?
N9 N10 C38 C39 -179.3(10) . . . . ?
N9 N10 C38 C36 2.1(14) . . . . ?
N9 C35 C34 N8 12.1(15) . . . . ?
N9 C35 C34 C33 -173.6(11) . . . . ?
N9 C35 C36 C38 3.4(13) . . . . ?
N9 C35 C36 C37 -173.1(12) . . . . ?
N5 C15 C14 N4 12.7(15) . . . . ?
N5 C15 C14 C12 -164.6(11) . . . . ?
N5 C15 C16 C17 2.9(18) . . . . ?
N5 C19 C18 C17 1(2) . . . . ?
N5 C19 C20 N6 -7.4(16) . . . . ?
N5 C19 C20 C21 171.9(12) . . . . ?
N2 C10 C9 C8 -2.1(17) . . . . ?
N2 C6 C7 C8 -3.3(18) . . . . ?
N1 Fe0A N2 C10 171.1(9) . . . . ?
N1 Fe0A N2 C6 0.3(8) . . . . ?
N1 Fe0A N8 C34 74.2(9) . . . . ?
N1 Fe0A N8 C30 -96.5(9) . . . . ?
N1 C1 C2 C3 -1(2) . . . . ?
N1 C5 C6 N2 9.3(14) . . . . ?
N1 C5 C6 C7 -168.3(11) . . . . ?
N1 C5 C4 C3 -2(2) . . . . ?
N8 C34 C33 C32 1.4(18) . . . . ?
N8 C30 C31 C32 -1.2(18) . . . . ?
N10 N9 C35 C34 -177.7(9) . . . . ?
N10 N9 C35 C36 -2.3(12) . . . . ?
N10 C38 C39 N11 17.5(16) . . . . ?
N10 C38 C39 C40 -162.1(13) . . . . ?
N10 C38 C36 C35 -3.4(14) . . . . ?
N10 C38 C36 C37 173.0(13) . . . . ?
N4 N3 C11 C12 -4.3(12) . . . . ?
N4 N3 C11 C10 179.2(9) . . . . ?
N4 C14 C12 C11 -3.1(12) . . . . ?
N4 C14 C12 C13 175.6(11) . . . . ?
N6 C24 C23 C22 1(2) . . . . ?
N6 C20 C21 C22 4(2) . . . . ?
C11 N3 N4 Fe0B -166.2(8) . . . . ?
C11 N3 N4 C14 2.3(12) . . . . ?
C11 C10 C9 C8 -174.1(12) . . . . ?
N12 C44 C45 C46 3(2) . . . . ?
N12 C48 C47 C46 0(2) . . . . ?
C35 N9 N10 Fe0B -168.6(8) . . . 2_656 ?
C35 N9 N10 C38 0.1(12) . . . . ?
C35 C34 C33 C32 -172.7(12) . . . . ?
C15 N5 C19 C18 3.0(18) . . . . ?
C15 N5 C19 C20 -176.7(10) . . . . ?
C15 C14 C12 C11 174.4(12) . . . . ?
C15 C14 C12 C13 -7(2) . . . . ?
C15 C16 C17 C18 1(2) . . . . ?
C14 C15 C16 C17 -179.4(12) . . . . ?
C34 N8 C30 C29 -171.2(10) . . . . ?
C34 N8 C30 C31 3.2(17) . . . . ?
C34 C35 C36 C38 177.3(14) . . . . ?
C34 C35 C36 C37 1(2) . . . . ?
C34 C33 C32 C31 0.5(19) . . . . ?
C29 N7 C25 C26 1.7(18) . . . . ?
C29 C30 C31 C32 172.5(11) . . . . ?
C29 C28 C27 C26 -3(2) . . . . ?
C12 C11 C10 N2 -165.6(12) . . . . ?
C12 C11 C10 C9 7(2) . . . . ?
C1 N1 C5 C6 178.9(10) . . . . ?
C1 N1 C5 C4 -0.3(17) . . . . ?
C1 C2 C3 C4 -1(2) . . . . ?
C10 N2 C6 C5 -176.0(10) . . . . ?
C10 N2 C6 C7 1.7(17) . . . . ?
C10 C11 C12 C14 179.7(13) . . . . ?
C10 C11 C12 C13 1(2) . . . . ?
C10 C9 C8 C7 0.4(19) . . . . ?
C5 N1 C1 C2 1.8(18) . . . . ?
C5 C6 C7 C8 174.1(11) . . . . ?
C5 C4 C3 C2 2(2) . . . . ?
C38 C39 C40 C41 179.6(14) . . . . ?
C39 N11 C43 C44 -176.3(11) . . . . ?
C39 N11 C43 C42 1(2) . . . . ?
C39 C38 C36 C35 178.3(13) . . . . ?
C39 C38 C36 C37 -5(2) . . . . ?
C39 C40 C41 C42 1(3) . . . . ?
C19 N5 C15 C14 177.3(10) . . . . ?
C19 N5 C15 C16 -4.7(17) . . . . ?
C19 C18 C17 C16 -3(2) . . . . ?
C19 C20 C21 C22 -175.7(13) . . . . ?
C36 C35 C34 N8 -161.6(13) . . . . ?
C36 C35 C34 C33 13(2) . . . . ?
C36 C38 C39 N11 -164.2(13) . . . . ?
C36 C38 C39 C40 16(2) . . . . ?
C6 N2 C10 C11 174.3(10) . . . . ?
C6 N2 C10 C9 1.1(17) . . . . ?
C6 C5 C4 C3 179.3(13) . . . . ?
C6 C7 C8 C9 2.1(19) . . . . ?
C30 N8 C34 C35 171.7(10) . . . . ?
C30 N8 C34 C33 -3.2(17) . . . . ?
C30 C29 C28 C27 -177.6(13) . . . . ?
C33 C32 C31 C30 -0.6(19) . . . . ?
C43 N11 C39 C38 179.4(11) . . . . ?
C43 N11 C39 C40 -0.9(19) . . . . ?
C43 C44 C45 C46 -173.9(14) . . . . ?
C43 C42 C41 C40 0(3) . . . . ?
C25 N7 C29 C30 178.1(10) . . . . ?
C25 N7 C29 C28 -3.0(17) . . . . ?
C25 C26 C27 C28 2(2) . . . . ?
C28 C29 C30 N8 -175.4(12) . . . . ?
C28 C29 C30 C31 10(2) . . . . ?
C44 N12 C48 C47 3.3(19) . . . . ?
C44 C43 C42 C41 176.5(14) . . . . ?
C44 C45 C46 C47 1(2) . . . . ?
C18 C19 C20 N6 172.9(12) . . . . ?
C18 C19 C20 C21 -8(2) . . . . ?
C16 C15 C14 N4 -165.2(11) . . . . ?
C16 C15 C14 C12 18(2) . . . . ?
C48 N12 C44 C43 172.3(11) . . . . ?
C48 N12 C44 C45 -4.8(19) . . . . ?
C48 C47 C46 C45 -2(2) . . . . ?
C24 N6 C20 C19 175.3(12) . . . . ?
C24 N6 C20 C21 -4.1(17) . . . . ?
C24 C23 C22 C21 -2(2) . . . . ?
C4 C5 C6 N2 -171.5(12) . . . . ?
C4 C5 C6 C7 11(2) . . . . ?
C20 N6 C24 C23 2(2) . . . . ?
C20 C19 C18 C17 -179.6(13) . . . . ?
C23 C22 C21 C20 -1(2) . . . . ?
C42 C43 C44 N12 170.6(14) . . . . ?
C42 C43 C44 C45 -12(2) . . . . ?
